data_4516443
loop_
_publ_author_name
'Janczak, Jan'

_publ_contact_author
;
    Jan Janczak
    Institute  of Low Temperature and Structure Research 
    Polish Academy of Sciences
    P.O.Box 1410
    Okolna 2 str., 50-950 Wroc\/law
    Poland
;
_publ_section_title
;
 Diversity in Supramolecular Solid-State Architecture Formed by
 Self-Assembly of 1-(Diaminomethylene)thiourea and Aliphatic Dicarboxylic
 Acids
;
_journal_issue 10
_journal_name_full 'Crystal Growth &amp; Design'
_journal_page_first 5097
_journal_paper_doi 10.1021/acs.cgd.5b01049
_journal_volume 15
_journal_year 2015
_chemical_formula_moiety 'C9 H15 O4, C2 H7 N4 S'
_chemical_formula_sum 'C11 H22 N4 O4 S'
_chemical_formula_weight 306.39
_space_group_IT_number 2
_space_group_name_Hall '-P 1'
_space_group_name_H-M_alt 'P -1'
_symmetry_cell_setting triclinic
_symmetry_space_group_name_Hall '-P 1'
_symmetry_space_group_name_H-M 'P -1'
_atom_sites_solution_hydrogens geom
_atom_sites_solution_primary direct
_atom_sites_solution_secondary difmap
_audit_creation_method SHELXL-97
_cell_angle_alpha 92.733(13)
_cell_angle_beta 99.956(16)
_cell_angle_gamma 93.509(16)
_cell_formula_units_Z 2
_cell_length_a 5.3064(12)
_cell_length_b 9.9344(16)
_cell_length_c 14.382(2)
_cell_measurement_reflns_used 625
_cell_measurement_temperature 295(2)
_cell_measurement_theta_max 28.9
_cell_measurement_theta_min 3.44
_cell_volume 744.0(2)
_computing_cell_refinement
;
Oxford Diffraction Poland (2006). CrysAlis Red, Version
171.32.6, Wroc\/law, Poland
;
_computing_data_collection
;
Oxford Diffraction Poland (2006). CrysAlis CCD, Version
171.32.6, Wroc\/law, Poland
;
_computing_data_reduction
;
Oxford Diffraction Poland (2006). CrysAlis Red, Version
171.32.6, Wroc\/law, Poland
;
_computing_molecular_graphics
;
Brandenburg & Putz (2006). Diamond 3.0. Crystal and Molecular
Structure Visualisation, University of Bonn, Germany
;
_computing_publication_material 'SHELXL-97 (Sheldrick, 1997)'
_computing_structure_refinement 'SHELXL-97 (Sheldrick, 1997)'
_computing_structure_solution 'SHELXS-97 (Sheldrick, 1990)'
_diffrn_ambient_temperature 295(2)
_diffrn_detector_area_resol_mean '1024x1024 with blocks 2x2'
_diffrn_measured_fraction_theta_full 0.994
_diffrn_measured_fraction_theta_max 0.911
_diffrn_measurement_device_type 'KUMA KM-4 with CCD detector'
_diffrn_measurement_method \w-scan
_diffrn_radiation_monochromator graphite
_diffrn_radiation_source 'fine-focus sealed tube'
_diffrn_radiation_type MoK\a
_diffrn_radiation_wavelength 0.71073
_diffrn_reflns_av_R_equivalents 0.0921
_diffrn_reflns_av_sigmaI/netI 0.2018
_diffrn_reflns_limit_h_max 5
_diffrn_reflns_limit_h_min -7
_diffrn_reflns_limit_k_max 13
_diffrn_reflns_limit_k_min -13
_diffrn_reflns_limit_l_max 19
_diffrn_reflns_limit_l_min -19
_diffrn_reflns_number 10001
_diffrn_reflns_theta_full 28.00
_diffrn_reflns_theta_max 29.41
_diffrn_reflns_theta_min 3.44
_exptl_absorpt_coefficient_mu 0.237
_exptl_absorpt_correction_T_max 0.9671
_exptl_absorpt_correction_T_min 0.9043
_exptl_absorpt_correction_type numerical
_exptl_absorpt_process_details
;
Oxford Diffraction Poland (2006). CrysAlis Red, Version
171.32.6, Wroc\/law, Poland
;
_exptl_crystal_colour colourless
_exptl_crystal_density_diffrn 1.368
_exptl_crystal_density_meas 1.36
_exptl_crystal_density_method floatation
_exptl_crystal_description parallelepiped
_exptl_crystal_F_000 328
_exptl_crystal_size_max 0.45
_exptl_crystal_size_mid 0.19
_exptl_crystal_size_min 0.16
_refine_diff_density_max 0.217
_refine_diff_density_min -0.248
_refine_diff_density_rms 0.056
_refine_ls_extinction_method none
_refine_ls_goodness_of_fit_ref 1.016
_refine_ls_hydrogen_treatment mixed
_refine_ls_matrix_type full
_refine_ls_number_parameters 181
_refine_ls_number_reflns 3745
_refine_ls_number_restraints 0
_refine_ls_restrained_S_all 1.016
_refine_ls_R_factor_all 0.2396
_refine_ls_R_factor_gt 0.0655
_refine_ls_shift/su_max 0.004
_refine_ls_shift/su_mean 0.001
_refine_ls_structure_factor_coef Fsqd
_refine_ls_weighting_details 'calc w=1/[\s^2^(Fo^2^)+(0.0470P)^2^] where P=(Fo^2^+2Fc^2^)/3'
_refine_ls_weighting_scheme calc
_refine_ls_wR_factor_gt 0.1026
_refine_ls_wR_factor_ref 0.1405
_reflns_number_gt 1961
_reflns_number_total 3745
_reflns_threshold_expression I>2\s(I)
_cod_data_source_file cg5b01049_si_008.cif
_cod_data_source_block 2i4tazel_COMP7
_cod_database_code 4516443

loop_
_symmetry_equiv_pos_as_xyz
'x, y, z'
'-x, -y, -z'

loop_
_atom_site_label
_atom_site_type_symbol
_atom_site_fract_x
_atom_site_fract_y
_atom_site_fract_z
_atom_site_U_iso_or_equiv
_atom_site_adp_type
_atom_site_occupancy
_atom_site_symmetry_multiplicity
_atom_site_calc_flag
_atom_site_refinement_flags
S1 S 0.03642(17) 0.13346(9) 0.13853(6) 0.0524(3) Uani 1 1 d .
C1 C 0.2571(6) 0.1949(3) 0.0803(2) 0.0360(8) Uani 1 1 d .
N1 N 0.4325(5) 0.3014(2) 0.11157(16) 0.0408(7) Uani 1 1 d .
H1 H 0.5227(14) 0.3261(15) 0.0703(14) 0.049 Uiso 1 1 d .
N2 N 0.2797(5) 0.1430(3) -0.00375(18) 0.0589(9) Uani 1 1 d .
H21 H 0.3918(14) 0.1754(16) -0.0316(13) 0.071 Uiso 1 1 d .
H22 H 0.1819(15) 0.0779(15) -0.0288(15) 0.071 Uiso 1 1 d .
C2 C 0.4904(6) 0.3742(3) 0.1938(2) 0.0385(8) Uani 1 1 d .
N3 N 0.6793(5) 0.4661(3) 0.20453(17) 0.0531(8) Uani 1 1 d .
H31 H 0.7189(16) 0.5150(17) 0.2566(12) 0.064 Uiso 1 1 d .
H32 H 0.7648(15) 0.4781(16) 0.1596(15) 0.064 Uiso 1 1 d .
N4 N 0.3586(5) 0.3553(2) 0.26213(17) 0.0498(8) Uani 1 1 d .
H41 H 0.3974(15) 0.4039(17) 0.3143(12) 0.060 Uiso 1 1 d .
H42 H 0.2335(16) 0.2942(15) 0.2546(14) 0.060 Uiso 1 1 d .
O1 O 0.6895(5) 0.5785(3) 0.37794(17) 0.0852(10) Uani 1 1 d .
O2 O 0.6764(4) 0.5875(2) 0.52654(16) 0.0625(8) Uani 1 1 d .
H2 H 0.5000 0.5000 0.5000 0.094 Uiso 1 2 d S
C3 C 0.7759(7) 0.6233(3) 0.4580(2) 0.0449(9) Uani 1 1 d .
C4 C 1.0012(6) 0.7238(3) 0.4760(2) 0.0470(9) Uani 1 1 d .
H4A H 0.9720 0.7920 0.4301 0.070 Uiso 1 1 calc R
H4B H 1.1502 0.6782 0.4644 0.070 Uiso 1 1 calc R
C5 C 1.0658(6) 0.7948(3) 0.5732(2) 0.0393(8) Uani 1 1 d .
H5A H 1.1069 0.7282 0.6196 0.059 Uiso 1 1 calc R
H5B H 0.9160 0.8379 0.5868 0.059 Uiso 1 1 calc R
C6 C 1.2886(6) 0.9004(3) 0.5834(2) 0.0420(8) Uani 1 1 d .
H6A H 1.2549 0.9623 0.5333 0.063 Uiso 1 1 calc R
H6B H 1.4425 0.8562 0.5759 0.063 Uiso 1 1 calc R
C7 C 1.3358(6) 0.9806(3) 0.6787(2) 0.0397(8) Uani 1 1 d .
H7A H 1.1797 1.0225 0.6865 0.060 Uiso 1 1 calc R
H7B H 1.3715 0.9182 0.7284 0.060 Uiso 1 1 calc R
C8 C 1.5513(6) 1.0881(3) 0.6913(2) 0.0408(8) Uani 1 1 d .
H8A H 1.5219 1.1487 0.6402 0.061 Uiso 1 1 calc R
H8B H 1.7107 1.0466 0.6884 0.061 Uiso 1 1 calc R
C9 C 1.5748(6) 1.1689(3) 0.7858(2) 0.0393(8) Uani 1 1 d .
H9A H 1.4152 1.2109 0.7874 0.059 Uiso 1 1 calc R
H9B H 1.5963 1.1065 0.8361 0.059 Uiso 1 1 calc R
C10 C 1.7903(6) 1.2763(3) 0.80626(19) 0.0404(9) Uani 1 1 d .
H10A H 1.7673 1.3400 0.7569 0.061 Uiso 1 1 calc R
H10B H 1.9501 1.2349 0.8038 0.061 Uiso 1 1 calc R
C11 C 1.8126(6) 1.3526(3) 0.9002(2) 0.0396(8) Uani 1 1 d .
O3 O 1.9895(4) 1.4462(2) 0.92039(13) 0.0511(7) Uani 1 1 d .
H3 H 2.0000 1.5000 1.0000 0.077 Uiso 1 2 d S
O4 O 1.6685(4) 1.3222(2) 0.95515(14) 0.0579(7) Uani 1 1 d .

loop_
_atom_site_aniso_label
_atom_site_aniso_U_11
_atom_site_aniso_U_22
_atom_site_aniso_U_33
_atom_site_aniso_U_23
_atom_site_aniso_U_13
_atom_site_aniso_U_12
S1 0.0540(6) 0.0583(6) 0.0454(6) -0.0047(5) 0.0208(5) -0.0201(5)
C1 0.043(2) 0.0386(19) 0.0271(17) 0.0033(16) 0.0080(16) -0.0013(17)
N1 0.0484(18) 0.0409(16) 0.0330(15) -0.0101(14) 0.0176(14) -0.0188(14)
N2 0.068(2) 0.063(2) 0.0457(17) -0.0167(16) 0.0261(16) -0.0305(16)
C2 0.047(2) 0.042(2) 0.0256(18) -0.0020(16) 0.0099(16) -0.0078(18)
N3 0.061(2) 0.0577(18) 0.0389(16) -0.0127(14) 0.0191(15) -0.0295(16)
N4 0.0542(19) 0.0580(19) 0.0364(15) -0.0108(14) 0.0153(15) -0.0117(15)
O1 0.108(2) 0.095(2) 0.0423(15) -0.0227(15) 0.0115(15) -0.0478(17)
O2 0.0717(19) 0.0671(17) 0.0412(15) -0.0158(13) 0.0091(14) -0.0384(14)
C3 0.056(2) 0.042(2) 0.033(2) -0.0104(18) 0.0033(18) -0.0086(18)
C4 0.049(2) 0.046(2) 0.044(2) -0.0058(17) 0.0092(18) -0.0059(18)
C5 0.040(2) 0.0389(19) 0.0365(18) -0.0028(16) 0.0074(16) -0.0124(17)
C6 0.042(2) 0.044(2) 0.0389(19) -0.0018(17) 0.0064(16) -0.0006(17)
C7 0.0389(19) 0.0393(19) 0.0371(18) -0.0065(16) 0.0036(15) -0.0119(16)
C8 0.043(2) 0.044(2) 0.0332(18) -0.0032(16) 0.0052(16) -0.0037(17)
C9 0.0338(19) 0.0423(19) 0.0409(19) -0.0101(16) 0.0103(15) -0.0067(16)
C10 0.045(2) 0.042(2) 0.0319(18) -0.0077(16) 0.0075(16) -0.0099(17)
C11 0.037(2) 0.044(2) 0.0335(18) -0.0043(17) 0.0028(17) -0.0112(17)
O3 0.0585(15) 0.0564(15) 0.0356(13) -0.0193(11) 0.0195(11) -0.0349(13)
O4 0.0658(17) 0.0682(17) 0.0386(13) -0.0202(12) 0.0270(13) -0.0354(14)

loop_
_atom_type_symbol
_atom_type_description
_atom_type_scat_dispersion_real
_atom_type_scat_dispersion_imag
_atom_type_scat_source
C C 0.0033 0.0016 'International Tables Vol C Tables 4.2.6.8 and 6.1.1.4'
H H 0.0000 0.0000 'International Tables Vol C Tables 4.2.6.8 and 6.1.1.4'
N N 0.0061 0.0033 'International Tables Vol C Tables 4.2.6.8 and 6.1.1.4'
O O 0.0106 0.0060 'International Tables Vol C Tables 4.2.6.8 and 6.1.1.4'
S S 0.1246 0.1234 'International Tables Vol C Tables 4.2.6.8 and 6.1.1.4'

loop_
_geom_angle_atom_site_label_1
_geom_angle_atom_site_label_2
_geom_angle_atom_site_label_3
_geom_angle
N2 C1 N1 112.8(3)
N2 C1 S1 121.7(2)
N1 C1 S1 125.5(2)
C2 N1 C1 132.4(3)
C2 N1 H1 113.8(11)
C1 N1 H1 113.8(12)
C1 N2 H21 120.0(12)
C1 N2 H22 120.0(13)
H21 N2 H22 120.0(17)
N3 C2 N4 120.4(3)
N3 C2 N1 118.3(3)
N4 C2 N1 121.3(3)
C2 N3 H31 119.9(9)
C2 N3 H32 120.0(12)
H31 N3 H32 120.0(14)
C2 N4 H41 120.0(9)
C2 N4 H42 120.0(13)
H41 N4 H42 120.0(15)
C3 O2 H2 110.00
O1 C3 O2 121.0(3)
O1 C3 C4 120.3(3)
O2 C3 C4 118.7(3)
C3 C4 C5 117.1(3)
C3 C4 H4A 108.0
C5 C4 H4A 108.0
C3 C4 H4B 108.0
C5 C4 H4B 108.0
H4A C4 H4B 107.3
C4 C5 C6 113.4(3)
C4 C5 H5A 108.9
C6 C5 H5A 108.9
C4 C5 H5B 108.9
C6 C5 H5B 108.9
H5A C5 H5B 107.7
C5 C6 C7 112.9(3)
C5 C6 H6A 109.0
C7 C6 H6A 109.0
C5 C6 H6B 109.0
C7 C6 H6B 109.0
H6A C6 H6B 107.8
C8 C7 C6 114.8(3)
C8 C7 H7A 108.6
C6 C7 H7A 108.6
C8 C7 H7B 108.6
C6 C7 H7B 108.6
H7A C7 H7B 107.5
C7 C8 C9 111.4(2)
C7 C8 H8A 109.4
C9 C8 H8A 109.4
C7 C8 H8B 109.4
C9 C8 H8B 109.4
H8A C8 H8B 108.0
C10 C9 C8 115.4(2)
C10 C9 H9A 108.4
C8 C9 H9A 108.4
C10 C9 H9B 108.4
C8 C9 H9B 108.4
H9A C9 H9B 107.5
C9 C10 C11 114.4(3)
C9 C10 H10A 108.7
C11 C10 H10A 108.7
C9 C10 H10B 108.7
C11 C10 H10B 108.7
H10A C10 H10B 107.6
O4 C11 O3 122.3(3)
O4 C11 C10 120.7(3)
O3 C11 C10 117.0(3)
C11 O3 H3 113.00

loop_
_geom_bond_atom_site_label_1
_geom_bond_atom_site_label_2
_geom_bond_distance
S1 C1 1.657(3)
C1 N2 1.318(3)
C1 N1 1.371(3)
N1 C2 1.334(3)
N1 H1 0.86(2)
N2 H21 0.83(2)
N2 H22 0.83(2)
C2 N3 1.297(3)
C2 N4 1.316(3)
N3 H31 0.86(2)
N3 H32 0.86(2)
N4 H41 0.86(2)
N4 H42 0.86(2)
O1 C3 1.216(3)
O2 C3 1.252(3)
O2 H2 1.2300
C3 C4 1.488(4)
C4 C5 1.509(4)
C4 H4A 0.9700
C4 H4B 0.9700
C5 C6 1.514(4)
C5 H5A 0.9700
C5 H5B 0.9700
C6 C7 1.527(4)
C6 H6A 0.9700
C6 H6B 0.9700
C7 C8 1.497(4)
C7 H7A 0.9700
C7 H7B 0.9700
C8 C9 1.527(4)
C8 H8A 0.9700
C8 H8B 0.9700
C9 C10 1.496(4)
C9 H9A 0.9700
C9 H9B 0.9700
C10 C11 1.500(4)
C10 H10A 0.9700
C10 H10B 0.9700
C11 O4 1.226(3)
C11 O3 1.266(3)
O3 H3 1.2300

loop_
_geom_hbond_atom_site_label_D
_geom_hbond_atom_site_label_H
_geom_hbond_atom_site_label_A
_geom_hbond_distance_DH
_geom_hbond_distance_HA
_geom_hbond_distance_DA
_geom_hbond_angle_DHA
_geom_hbond_site_symmetry_A
N1 H1 O4 0.86(2) 1.94(2) 2.767(3) 160(1) 1_444
N2 H21 O4 0.83(2) 2.04(2) 2.801(3) 151(1) 1_444
N2 H22 S1 0.83(2) 2.65(2) 3.452(3) 165(1) 2
N3 H31 O1 0.86(2) 1.86(2) 2.674(3) 157(1) .
N3 H32 O3 0.86(2) 2.02(2) 2.851(3) 163(1) 2_876
N3 H31 O1 0.86(2) 1.86(2) 2.674(3) 157(1) .
N4 H41 O2 0.86(2) 2.39(2) 3.104(3) 141(1) 2_666
N4 H42 S1 0.86(2) 2.32(2) 3.009(3) 138(1) .
O2 H2 O2 1.23 1.23 2.468(4) 180.00(16) 2_666
O2 H2 O1 1.23 2.31 3.020(3) 113.26(12) 2_666
O3 H3 O3 1.23 1.23 2.462(4) 180.000(2) 2_987
O3 H3 O4 1.23 2.40 3.125(3) 115.06(10) 2_987
